data_1575103
loop_
_publ_author_name
'Guan, Yu-Tao'
'Ji, Heng'
'Yang, Ju'
'Yu, Sai-Sai'
'Liu, Ming'

_publ_section_title
;
 Construction of helicates based on six-coordinated silicon centres.
;
_journal_issue 32
_journal_name_full 'Chemical science'
_journal_page_first 14448
_journal_page_last 14454
_journal_paper_doi 10.1039/d5sc03271g
_journal_volume 16
_journal_year 2025
_chemical_formula_moiety 'C93 H93 N6 Na4 O30 Si2, 4(C2 H6 O), C H4 O [2(C4 H10 O),0.3(C H4 O)]'
_chemical_formula_sum 'C110.6 H139.3 N6 Na4 O38.05 Si2'
_chemical_formula_weight 2309.71
_space_group_crystal_system monoclinic
_space_group_IT_number 15
_space_group_name_Hall '-C 2yc'
_space_group_name_H-M_alt 'C 1 2/c 1'
_atom_sites_solution_hydrogens mixed
_atom_sites_solution_primary direct
_audit_block_doi 10.5517/ccdc.csd.cc2n51gc
_audit_creation_method
;FinalCif V113 by Daniel Kratzert, Freiburg 2025,
https://dkratzert.de/finalcif.html
;
_audit_update_record
;
2025-07-08 deposited with the CCDC.	2025-07-14 downloaded from the CCDC.
;
_cell_angle_alpha 90
_cell_angle_beta 95.130(6)
_cell_angle_gamma 90
_cell_formula_units_Z 8
_cell_length_a 40.459(4)
_cell_length_b 18.6423(18)
_cell_length_c 33.242(4)
_cell_measurement_reflns_used 9972
_cell_measurement_temperature 150(2)
_cell_measurement_theta_max 50.106
_cell_measurement_theta_min 2.667
_cell_volume 24972(5)
_computing_cell_refinement 'SAINT V8.41'
_computing_data_collection 'Bruker BIS 8.5.0.27'
_computing_data_reduction 'SAINT V8.41'
_computing_structure_refinement 'SHELXL-2019/2 (Sheldrick, 2019)'
_computing_structure_solution 'SHELXT 2018/2 (Sheldrick, 2018)'
_diffrn_ambient_environment N~2~
_diffrn_ambient_temperature 150(2)
_diffrn_detector CPAD
_diffrn_detector_area_resol_mean 7.41
_diffrn_detector_type 'Bruker PHOTON III'
_diffrn_measured_fraction_theta_full 0.941
_diffrn_measured_fraction_theta_max 0.941
_diffrn_measurement_device 'three-circle diffractometer'
_diffrn_measurement_device_type 'Bruker D8 VENTURE dual wavelength Mo/Cu'
_diffrn_measurement_method '\w and \f scans'
_diffrn_measurement_specimen_support 'MiTeGen micromount'
_diffrn_radiation_monochromator 'mirror optics'
_diffrn_radiation_probe x-ray
_diffrn_radiation_type CuK\a
_diffrn_radiation_wavelength 1.54178
_diffrn_reflns_av_R_equivalents 0.1351
_diffrn_reflns_av_unetI/netI 0.0668
_diffrn_reflns_Laue_measured_fraction_full 0.941
_diffrn_reflns_Laue_measured_fraction_max 0.941
_diffrn_reflns_limit_h_max 45
_diffrn_reflns_limit_h_min -45
_diffrn_reflns_limit_k_max 20
_diffrn_reflns_limit_k_min -17
_diffrn_reflns_limit_l_max 37
_diffrn_reflns_limit_l_min -37
_diffrn_reflns_number 107052
_diffrn_reflns_point_group_measured_fraction_full 0.941
_diffrn_reflns_point_group_measured_fraction_max 0.941
_diffrn_reflns_theta_full 61.896
_diffrn_reflns_theta_max 61.896
_diffrn_reflns_theta_min 2.611
_diffrn_source 'microfocus sealed X-ray tube'
_diffrn_source_type 'Incoatec I\ms'
_exptl_absorpt_coefficient_mu 1.062
_exptl_crystal_colour colourless
_exptl_crystal_density_diffrn 1.229
_exptl_crystal_description block
_exptl_crystal_F_000 9770
_exptl_crystal_size_max 0.200
_exptl_crystal_size_mid 0.200
_exptl_crystal_size_min 0.200
_refine_diff_density_max 0.629
_refine_diff_density_min -0.416
_refine_diff_density_rms 0.093
_refine_ls_extinction_method none
_refine_ls_goodness_of_fit_ref 1.061
_refine_ls_hydrogen_treatment constr
_refine_ls_matrix_type full
_refine_ls_number_parameters 1319
_refine_ls_number_reflns 18438
_refine_ls_number_restraints 755
_refine_ls_restrained_S_all 1.070
_refine_ls_R_factor_all 0.2424
_refine_ls_R_factor_gt 0.1768
_refine_ls_shift/su_max 0.007
_refine_ls_shift/su_mean 0.001
_refine_ls_structure_factor_coef Fsqd
_refine_ls_weighting_details 'w=1/[\s^2^(Fo^2^)+(0.0600P)^2^+320.0000P] where P=(Fo^2^+2Fc^2^)/3'
_refine_ls_weighting_scheme calc
_refine_ls_wR_factor_gt 0.3603
_refine_ls_wR_factor_ref 0.3869
_reflns_Friedel_coverage 0.000
_reflns_number_gt 8215
_reflns_number_total 18438
_reflns_threshold_expression 'I > 2\s(I)'
_cod_data_source_file d5sc03271g2.cif
_cod_data_source_block cu_XR2024023_89_01_GYT_2024110_a_sq_sq
_cod_depositor_comments 'Adding full bibliography for 1575099--1575105.cif.'
_cod_original_cell_volume 24972(4)
_cod_original_sg_symbol_H-M 'C 2/c'
_cod_original_formula_sum 'C110.60 H139.30 N6 Na4 O38.05 Si2'
_cod_database_code 1575103
_shelx_shelxl_version_number 2019/2
_shelx_space_group_comment
;
The symmetry employed for this shelxl refinement is uniquely defined
by the following loop, which should always be used as a source of
symmetry information in preference to the above space-group names.
They are only intended as comments.
;
_shelx_estimated_absorpt_t_min 0.816
_shelx_estimated_absorpt_t_max 0.816
_diffrn_measurement_ambient_temperature_device_make 'Oxford Cryostream 800'

loop_
_space_group_symop_operation_xyz
'x, y, z'
'-x, y, -z+1/2'
'x+1/2, y+1/2, z'
'-x+1/2, y+1/2, -z+1/2'
'-x, -y, -z'
'x, -y, z-1/2'
'-x+1/2, -y+1/2, -z'
'x+1/2, -y+1/2, z-1/2'

loop_
_atom_site_label
_atom_site_type_symbol
_atom_site_fract_x
_atom_site_fract_y
_atom_site_fract_z
_atom_site_U_iso_or_equiv
_atom_site_adp_type
_atom_site_occupancy
_atom_site_site_symmetry_order
_atom_site_calc_flag
_atom_site_refinement_flags_posn
_atom_site_refinement_flags_adp
_atom_site_refinement_flags_occupancy
_atom_site_disorder_assembly
_atom_site_disorder_group
Na1 Na 0.43033(14) 0.4665(3) 0.36607(14) 0.1371(19) Uani 1 1 d . . . . .
Na2 Na 0.26550(17) 0.1875(2) 0.69988(19) 0.159(3) Uani 1 1 d . . . . .
Na3 Na 0.6321(2) 0.1376(4) 0.4968(2) 0.197(3) Uani 1 1 d . . . . .
Na4 Na 0.58168(16) 0.0653(3) 0.42575(19) 0.156(2) Uani 1 1 d . . . . .
Si1 Si 0.27707(10) 0.61317(17) 0.73528(10) 0.1054(11) Uani 1 1 d . . . . .
Si2 Si 0.55105(10) 0.1948(2) 0.48726(10) 0.1116(12) Uani 1 1 d . . . . .
O1 O 0.6224(2) 0.1589(4) 0.4252(3) 0.142(3) Uani 1 1 d . . . . .
O1_1 O 0.2552(2) 0.5780(3) 0.7757(2) 0.116(3) Uani 1 1 d D . . . .
C1_1 C 0.2483(2) 0.5082(3) 0.7709(2) 0.125(5) Uani 1 1 d DG . . . .
C2_1 C 0.2357(2) 0.4636(4) 0.79943(19) 0.124(5) Uani 1 1 d DG . . . .
H2_1 H 0.228753 0.483344 0.823633 0.149 Uiso 1 1 calc R U . . .
C3_1 C 0.2334(2) 0.3902(4) 0.7925(2) 0.149(6) Uani 1 1 d DG . . . .
H3_1 H 0.224823 0.359719 0.811989 0.178 Uiso 1 1 calc R U . . .
C4_1 C 0.2436(3) 0.3614(3) 0.7571(3) 0.153(6) Uani 1 1 d DG . . . .
H4_1 H 0.242015 0.311178 0.752380 0.184 Uiso 1 1 calc R U . . .
C5_1 C 0.2562(2) 0.4060(3) 0.7286(2) 0.111(4) Uani 1 1 d DG . . . .
C6_1 C 0.2585(2) 0.4794(3) 0.7355(2) 0.128(5) Uani 1 1 d DG . . . .
C7_1 C 0.2694(3) 0.3707(5) 0.6929(3) 0.116(4) Uani 1 1 d D . . . .
C8_1 C 0.2868(2) 0.4031(7) 0.5946(3) 0.239(12) Uani 1 1 d DG . . . .
H8_1 H 0.266669 0.429412 0.590758 0.287 Uiso 1 1 calc R U . . .
C9_1 C 0.3007(2) 0.3882(5) 0.6335(3) 0.119(4) Uani 1 1 d DG . . . .
C10_1 C 0.3302(3) 0.3497(7) 0.6391(2) 0.232(11) Uani 1 1 d DG . . . .
H10_1 H 0.339735 0.339547 0.665645 0.279 Uiso 1 1 calc R U . . .
C11_1 C 0.3457(3) 0.3259(7) 0.6059(3) 0.280(15) Uani 1 1 d DG . . . .
H11_1 H 0.365837 0.299575 0.609737 0.336 Uiso 1 1 calc R U . . .
C12_1 C 0.3318(3) 0.3407(6) 0.5670(3) 0.131(5) Uani 1 1 d DG . . . .
C13_1 C 0.3023(3) 0.3793(7) 0.5614(2) 0.202(9) Uani 1 1 d DG . . . .
H13_1 H 0.292772 0.389439 0.534848 0.242 Uiso 1 1 calc R U . . .
O7_1 O 0.3457(2) 0.3186(4) 0.5328(2) 0.132(3) Uani 1 1 d D . . . .
C15_1 C 0.3732(2) 0.2727(5) 0.5379(3) 0.134(5) Uani 1 1 d DG . . . .
C16_1 C 0.3712(2) 0.2013(5) 0.5495(3) 0.208(10) Uani 1 1 d DG . . . .
H16_1 H 0.350942 0.182872 0.557667 0.249 Uiso 1 1 calc R U . . .
C17_1 C 0.3988(2) 0.1569(4) 0.5492(3) 0.180(8) Uani 1 1 d DG . . . .
H17_1 H 0.397361 0.108124 0.557119 0.216 Uiso 1 1 calc R U . . .
C18_1 C 0.42840(19) 0.1839(5) 0.5373(3) 0.111(4) Uani 1 1 d DG . . . .
C19_1 C 0.43045(18) 0.2553(5) 0.5257(3) 0.135(5) Uani 1 1 d DG . . . .
H19_1 H 0.450705 0.273719 0.517542 0.163 Uiso 1 1 calc R U . . .
C20_1 C 0.4029(2) 0.2997(4) 0.5260(3) 0.148(5) Uani 1 1 d DG . . . .
H20_1 H 0.404286 0.348469 0.518089 0.178 Uiso 1 1 calc R U . . .
C21_1 C 0.4649(3) 0.0777(6) 0.5501(4) 0.127(5) Uani 1 1 d D . . . .
C22_1 C 0.49988(17) 0.0527(4) 0.5443(2) 0.110(4) Uani 1 1 d DG . . . .
C23_1 C 0.5099(2) -0.0125(4) 0.5615(2) 0.136(5) Uani 1 1 d DG . . . .
H23_1 H 0.494634 -0.040619 0.574984 0.163 Uiso 1 1 calc R U . . .
C24_1 C 0.5421(3) -0.0367(4) 0.5592(2) 0.134(5) Uani 1 1 d DG . . . .
H24_1 H 0.548948 -0.081335 0.570959 0.160 Uiso 1 1 calc R U . . .
C25_1 C 0.56441(18) 0.0044(5) 0.5395(3) 0.117(4) Uani 1 1 d DG . . . .
H25_1 H 0.586461 -0.012155 0.537867 0.140 Uiso 1 1 calc R U . . .
C26_1 C 0.55443(18) 0.0697(5) 0.5222(2) 0.115(4) Uani 1 1 d DG . . . .
C27_1 C 0.5222(2) 0.0938(3) 0.5246(2) 0.112(4) Uani 1 1 d DG . . . .
O2_1 O 0.2703(2) 0.5288(3) 0.7113(2) 0.109(3) Uani 1 1 d D . . . .
O3_1 O 0.2678(3) 0.3046(4) 0.6881(3) 0.153(4) Uani 1 1 d D . . . .
O4_1 O 0.4441(2) 0.0408(4) 0.5667(3) 0.132(3) Uani 1 1 d D . . . .
O5_1 O 0.51505(18) 0.1555(4) 0.5052(2) 0.107(2) Uani 1 1 d D . . . .
O6_1 O 0.57395(18) 0.1167(4) 0.5029(2) 0.118(3) Uani 1 1 d D . . . .
N1_1 N 0.2842(2) 0.4131(4) 0.6672(2) 0.116(3) Uani 1 1 d D . . . .
H1_1 H 0.283771 0.459624 0.671489 0.139 Uiso 1 1 calc R U . . .
N2_1 N 0.4578(2) 0.1441(5) 0.5352(3) 0.115(3) Uani 1 1 d D . . . .
H2A_1 H 0.473460 0.164942 0.522731 0.138 Uiso 1 1 calc R U . . .
O1_2 O 0.2842(2) 0.6947(4) 0.7628(2) 0.109(3) Uani 1 1 d D . . . .
C1_2 C 0.3151(3) 0.6989(6) 0.7796(4) 0.125(5) Uani 1 1 d D . . . .
C2_2 C 0.3298(3) 0.7580(6) 0.7999(4) 0.124(5) Uani 1 1 d D . . . .
H2_2 H 0.317503 0.800747 0.802751 0.149 Uiso 1 1 calc R U . . .
C3_2 C 0.3628(3) 0.7535(7) 0.8160(4) 0.146(6) Uani 1 1 d D . . . .
H3_2 H 0.372272 0.791510 0.832205 0.176 Uiso 1 1 calc R U . . .
C4_2 C 0.3818(3) 0.6940(6) 0.8085(4) 0.140(5) Uani 1 1 d D . . . .
H4_2 H 0.404784 0.693457 0.817201 0.168 Uiso 1 1 calc R U . . .
C5_2 C 0.3672(3) 0.6352(6) 0.7883(3) 0.120(4) Uani 1 1 d D . . . .
C6_2 C 0.3344(2) 0.6387(5) 0.7730(3) 0.101(4) Uani 1 1 d D . . . .
C7_2 C 0.3890(3) 0.5725(6) 0.7803(4) 0.104(4) Uani 1 1 d D . . . .
C8_2 C 0.3913(5) 0.4483(7) 0.6981(3) 0.184(8) Uani 1 1 d D . . . .
H8_2 H 0.379470 0.479925 0.679598 0.221 Uiso 1 1 calc R U . . .
C9_2 C 0.3938(3) 0.4644(6) 0.7391(3) 0.127(5) Uani 1 1 d D . . . .
C10_2 C 0.4109(4) 0.4182(6) 0.7667(3) 0.140(5) Uani 1 1 d D . . . .
H10_2 H 0.412368 0.428129 0.794807 0.168 Uiso 1 1 calc R U . . .
C11_2 C 0.4259(3) 0.3569(6) 0.7519(3) 0.133(5) Uani 1 1 d D . . . .
H11_2 H 0.437015 0.324084 0.770354 0.160 Uiso 1 1 calc R U . . .
C12_2 C 0.4247(4) 0.3439(7) 0.7109(3) 0.150(6) Uani 1 1 d D . . . .
C13_2 C 0.4057(5) 0.3863(9) 0.6836(3) 0.208(10) Uani 1 1 d D . . . .
O7_2 O 0.4377(2) 0.2804(5) 0.6974(3) 0.162(4) Uani 1 1 d D . . . .
C15_2 C 0.4654(3) 0.2908(7) 0.6748(4) 0.142(6) Uani 1 1 d D . . . .
C16_2 C 0.4885(3) 0.3439(7) 0.6831(4) 0.123(5) Uani 1 1 d D . . . .
H16_2 H 0.485772 0.376950 0.704356 0.148 Uiso 1 1 calc R U . . .
C17_2 C 0.5157(3) 0.3496(6) 0.6609(3) 0.130(5) Uani 1 1 d D . . . .
H17_2 H 0.531981 0.385548 0.667190 0.155 Uiso 1 1 calc R U . . .
C18_2 C 0.5189(3) 0.3021(6) 0.6291(3) 0.117(4) Uani 1 1 d D . . . .
C19_2 C 0.4951(3) 0.2492(7) 0.6207(4) 0.131(5) Uani 1 1 d D . . . .
H19_2 H 0.497346 0.217089 0.598924 0.158 Uiso 1 1 calc R U . . .
C20_2 C 0.4683(3) 0.2421(7) 0.6435(4) 0.140(5) Uani 1 1 d D . . . .
H20_2 H 0.452292 0.205217 0.637980 0.168 Uiso 1 1 calc R U . . .
C21_2 C 0.5666(3) 0.3586(7) 0.5976(4) 0.126(5) Uani 1 1 d D . . . .
C22_2 C 0.5865(3) 0.3485(6) 0.5613(3) 0.112(4) Uani 1 1 d D . . . .
C23_2 C 0.6118(3) 0.3976(6) 0.5569(3) 0.124(5) Uani 1 1 d D . . . .
H23_2 H 0.616435 0.433853 0.576685 0.149 Uiso 1 1 calc R U . . .
C24_2 C 0.6305(3) 0.3938(7) 0.5235(3) 0.135(5) Uani 1 1 d D . . . .
H24_2 H 0.647561 0.427715 0.520345 0.162 Uiso 1 1 calc R U . . .
C25_2 C 0.6239(3) 0.3400(6) 0.4951(3) 0.114(4) Uani 1 1 d D . . . .
H25_2 H 0.636641 0.336252 0.472537 0.136 Uiso 1 1 calc R U . . .
C26_2 C 0.5986(3) 0.2920(6) 0.4998(3) 0.112(4) Uani 1 1 d D . . . .
C27_2 C 0.5804(3) 0.2940(6) 0.5337(3) 0.115(4) Uani 1 1 d D . . . .
O2_2 O 0.3168(2) 0.5841(4) 0.7558(2) 0.111(3) Uani 1 1 d D . . . .
O3_2 O 0.4162(2) 0.5652(5) 0.8010(2) 0.130(3) Uani 1 1 d D . . . .
O4_2 O 0.5702(2) 0.4131(5) 0.6195(2) 0.126(3) Uani 1 1 d D . . . .
O5_2 O 0.5578(2) 0.2415(4) 0.5349(2) 0.110(3) Uani 1 1 d D . . . .
O6_2 O 0.58902(19) 0.2364(4) 0.4744(2) 0.110(2) Uani 1 1 d D . . . .
N1_2 N 0.3767(3) 0.5250(5) 0.7530(3) 0.126(4) Uani 1 1 d D . . . .
H1_2 H 0.356168 0.531703 0.742552 0.151 Uiso 1 1 calc R U . . .
N2_2 N 0.5443(2) 0.3055(5) 0.6026(3) 0.117(3) Uani 1 1 d D . . . .
H2A_2 H 0.545972 0.267621 0.587107 0.141 Uiso 1 1 calc R U . . .
O1_3 O 0.24046(18) 0.6495(4) 0.7130(2) 0.102(2) Uani 1 1 d D . . . .
C1_3 C 0.2438(2) 0.6934(5) 0.6822(3) 0.106(4) Uani 1 1 d D . . . .
C2_3 C 0.2193(2) 0.7337(5) 0.6601(3) 0.098(3) Uani 1 1 d D . . . .
H2_3 H 0.197175 0.734353 0.667505 0.117 Uiso 1 1 calc R U . . .
C3_3 C 0.2283(3) 0.7731(5) 0.6267(3) 0.110(4) Uani 1 1 d D . . . .
H3_3 H 0.212708 0.804993 0.613123 0.132 Uiso 1 1 calc R U . . .
C4_3 C 0.2595(2) 0.7659(6) 0.6136(3) 0.108(4) Uani 1 1 d D . . . .
H4_3 H 0.264585 0.789934 0.589781 0.130 Uiso 1 1 calc R U . . .
C5_3 C 0.2835(2) 0.7240(6) 0.6348(3) 0.106(4) Uani 1 1 d D . . . .
C6_3 C 0.2748(2) 0.6852(5) 0.6677(3) 0.095(4) Uani 1 1 d D . . . .
C7_3 C 0.3161(3) 0.7128(6) 0.6177(4) 0.121(5) Uani 1 1 d D . . . .
C8_3 C 0.3694(3) 0.5704(6) 0.6062(4) 0.128(5) Uani 1 1 d D . . . .
H8_3 H 0.350593 0.539666 0.602728 0.153 Uiso 1 1 calc R U . . .
C9_3 C 0.3664(2) 0.6393(6) 0.6214(4) 0.116(4) Uani 1 1 d D . . . .
C10_3 C 0.3935(3) 0.6850(6) 0.6253(4) 0.132(5) Uani 1 1 d D . . . .
H10_3 H 0.391447 0.731382 0.636733 0.159 Uiso 1 1 calc R U . . .
C11_3 C 0.4239(3) 0.6630(6) 0.6126(4) 0.125(5) Uani 1 1 d D . . . .
H11_3 H 0.442020 0.695650 0.613097 0.151 Uiso 1 1 calc R U . . .
C12_3 C 0.4275(3) 0.5928(6) 0.5991(4) 0.129(5) Uani 1 1 d D . . . .
C13_3 C 0.4006(3) 0.5468(6) 0.5959(4) 0.128(5) Uani 1 1 d D . . . .
H13_3 H 0.403167 0.499036 0.586768 0.153 Uiso 1 1 calc R U . . .
O7_3 O 0.45854(19) 0.5694(4) 0.5913(2) 0.126(3) Uani 1 1 d D . . . .
C15_3 C 0.4600(3) 0.5180(6) 0.5603(3) 0.114(4) Uani 1 1 d D . . . .
C16_3 C 0.4455(3) 0.5270(6) 0.5219(3) 0.117(4) Uani 1 1 d D . . . .
H16_3 H 0.431312 0.566962 0.515774 0.140 Uiso 1 1 calc R U . . .
C17_3 C 0.4513(3) 0.4780(6) 0.4920(3) 0.115(4) Uani 1 1 d D . . . .
H17_3 H 0.440644 0.483062 0.465474 0.138 Uiso 1 1 calc R U . . .
C18_3 C 0.4728(3) 0.4219(6) 0.5012(3) 0.103(4) Uani 1 1 d D . . . .
C19_3 C 0.4863(3) 0.4114(6) 0.5406(3) 0.118(4) Uani 1 1 d D . . . .
H19_3 H 0.499971 0.370747 0.546930 0.142 Uiso 1 1 calc R U . . .
C20_3 C 0.4802(3) 0.4596(6) 0.5708(3) 0.110(4) Uani 1 1 d D . . . .
H20_3 H 0.489523 0.452927 0.597811 0.132 Uiso 1 1 calc R U . . .
C21_3 C 0.4698(3) 0.3600(6) 0.4346(4) 0.124(5) Uani 1 1 d D . . . .
C22_3 C 0.4846(3) 0.2951(6) 0.4146(3) 0.120(4) Uani 1 1 d D . . . .
C23_3 C 0.4714(4) 0.2772(7) 0.3759(3) 0.153(6) Uani 1 1 d D . . . .
H23_3 H 0.454650 0.306534 0.362518 0.183 Uiso 1 1 calc R U . . .
C24_3 C 0.4826(4) 0.2164(8) 0.3564(3) 0.160(7) Uani 1 1 d D . . . .
H24_3 H 0.472845 0.202780 0.330445 0.193 Uiso 1 1 calc R U . . .
C25_3 C 0.5080(3) 0.1768(7) 0.3757(3) 0.129(5) Uani 1 1 d D . . . .
H25_3 H 0.516600 0.136734 0.362353 0.155 Uiso 1 1 calc R U . . .
C26_3 C 0.5212(3) 0.1944(5) 0.4139(3) 0.109(4) Uani 1 1 d D . . . .
C27_3 C 0.5104(2) 0.2556(5) 0.4334(3) 0.108(4) Uani 1 1 d D . . . .
O2_3 O 0.29558(17) 0.6448(4) 0.6924(2) 0.105(2) Uani 1 1 d D . . . .
O3_3 O 0.3257(2) 0.7534(4) 0.5909(2) 0.131(3) Uani 1 1 d D . . . .
O4_3 O 0.4483(2) 0.3987(5) 0.4168(3) 0.144(4) Uani 1 1 d D . . . .
O5_3 O 0.52605(18) 0.2688(4) 0.4697(2) 0.100(2) Uani 1 1 d D . . . .
O6_3 O 0.54541(18) 0.1575(4) 0.4371(2) 0.099(2) Uani 1 1 d D . . . .
N1_3 N 0.3352(2) 0.6606(5) 0.6351(3) 0.120(4) Uani 1 1 d D . . . .
H1_3 H 0.328271 0.638231 0.656062 0.144 Uiso 1 1 calc R U . . .
N2_3 N 0.4822(2) 0.3699(5) 0.4732(3) 0.104(3) Uani 1 1 d D . . . .
H2A_3 H 0.498154 0.340385 0.482224 0.124 Uiso 1 1 calc R U . . .
O1_4 O 0.4867(3) 0.4545(6) 0.3458(3) 0.195(5) Uani 1 1 d D U . . .
H1_4 H 0.502485 0.442719 0.362627 0.293 Uiso 1 1 d R U . . .
C1_4 C 0.4963(5) 0.4459(12) 0.3058(4) 0.219(8) Uani 1 1 d D U . . .
H1A_4 H 0.488440 0.488229 0.289705 0.263 Uiso 1 1 calc R U . . .
H1B_4 H 0.484632 0.403392 0.293567 0.263 Uiso 1 1 calc R U . . .
C2_4 C 0.5317(5) 0.4372(16) 0.3021(6) 0.297(13) Uani 1 1 d D U . . .
H2A_4 H 0.540463 0.398579 0.319997 0.356 Uiso 1 1 d R U . . .
H2B_4 H 0.543331 0.482054 0.309628 0.356 Uiso 1 1 d R U . . .
H2C_4 H 0.535248 0.425107 0.274082 0.356 Uiso 1 1 d R U . . .
O1_5 O 0.1766(3) -0.0066(5) 0.6723(3) 0.172(4) Uani 1 1 d D U . . .
C1_5 C 0.1743(4) -0.0802(6) 0.6862(4) 0.154(5) Uani 1 1 d D U . . .
H1A_5 H 0.164451 -0.081609 0.712372 0.184 Uiso 1 1 calc R U . . .
H1B_5 H 0.196602 -0.102246 0.689700 0.184 Uiso 1 1 calc R U . . .
C2_5 C 0.1526(4) -0.1201(8) 0.6545(5) 0.192(7) Uani 1 1 d D U . . .
H2A_5 H 0.150460 -0.170140 0.662882 0.288 Uiso 1 1 calc R U . . .
H2B_5 H 0.130577 -0.097737 0.651338 0.288 Uiso 1 1 calc R U . . .
H2C_5 H 0.162588 -0.118285 0.628764 0.288 Uiso 1 1 calc R U . . .
O1_6 O 0.3740(3) 0.4482(6) 0.3796(3) 0.162(4) Uani 1 1 d D U . . .
H1_6 H 0.358407 0.465598 0.364177 0.243 Uiso 1 1 d R U . . .
C1_6 C 0.3626(6) 0.3832(8) 0.3981(5) 0.206(7) Uani 1 1 d D U . . .
H1A_6 H 0.379575 0.344985 0.397623 0.248 Uiso 1 1 calc R U . . .
H1B_6 H 0.341797 0.365931 0.383329 0.248 Uiso 1 1 calc R U . . .
C2_6 C 0.3570(6) 0.4013(11) 0.4398(5) 0.240(10) Uani 1 1 d D U . . .
H2A_6 H 0.349283 0.358651 0.453471 0.360 Uiso 1 1 calc R U . . .
H2B_6 H 0.377781 0.418275 0.454099 0.360 Uiso 1 1 calc R U . . .
H2C_6 H 0.340176 0.439125 0.439870 0.360 Uiso 1 1 calc R U . . .
O1_7 O 0.6390(5) 0.0199(7) 0.4737(4) 0.290(9) Uani 1 1 d D U . . .
H1_7 H 0.644880 0.041854 0.495266 0.435 Uiso 1 1 d R U . . .
C1_7 C 0.6670(6) -0.0042(17) 0.4538(8) 0.384(14) Uani 1 1 d D U . . .
H1A_7 H 0.667251 -0.057182 0.456071 0.460 Uiso 1 1 calc R U . . .
H1B_7 H 0.686984 0.013226 0.470214 0.460 Uiso 1 1 calc R U . . .
C2_7 C 0.6721(10) 0.012(2) 0.4112(9) 0.51(2) Uani 1 1 d D U . . .
H2A_7 H 0.692862 -0.009783 0.404282 0.760 Uiso 1 1 calc R U . . .
H2B_7 H 0.653543 -0.006606 0.393472 0.760 Uiso 1 1 calc R U . . .
H2C_7 H 0.673460 0.064456 0.407746 0.760 Uiso 1 1 calc R U . . .
O1_8 O 0.6438(4) 0.1283(9) 0.5633(4) 0.247(7) Uani 1 1 d D U . . .
H1_8 H 0.656841 0.096116 0.572823 0.370 Uiso 1 1 d R U . . .
C1_8 C 0.6345(6) 0.1721(12) 0.5958(6) 0.281(10) Uani 1 1 d D U . . .
H1A_8 H 0.628853 0.220615 0.585193 0.337 Uiso 1 1 calc R U . . .
H1B_8 H 0.653758 0.176871 0.616147 0.337 Uiso 1 1 calc R U . . .
C2_8 C 0.6059(6) 0.1440(16) 0.6160(6) 0.306(13) Uani 1 1 d D U . . .
H2A_8 H 0.601016 0.176694 0.637754 0.459 Uiso 1 1 calc R U . . .
H2B_8 H 0.586509 0.140305 0.596276 0.459 Uiso 1 1 calc R U . . .
H2C_8 H 0.611450 0.096497 0.627274 0.459 Uiso 1 1 calc R U . . .
O1_9 O 0.2513(5) 0.1552(8) 0.6294(4) 0.322(12) Uani 1 1 d D . . A 1
H1_9 H 0.270266 0.163006 0.640908 0.483 Uiso 1 1 d R U . A 1
C1_9 C 0.2443(8) 0.2056(12) 0.5957(8) 0.378(19) Uani 1 1 d D U . A 1
H1A_9 H 0.263859 0.209242 0.580515 0.568 Uiso 1 1 d R U . A 1
H1B_9 H 0.239026 0.252894 0.606311 0.568 Uiso 1 1 d R U . A 1
H1C_9 H 0.225383 0.188158 0.577879 0.568 Uiso 1 1 d R U . A 1
O1_10 O 0.3297(9) 0.1643(18) 0.7094(10) 0.268(12) Uani 0.486(12) 1 d D U P A 1
H1_10 H 0.334786 0.190702 0.729493 0.402 Uiso 0.486(12) 1 d R U P A 1
C1_10 C 0.3545(8) 0.155(2) 0.6815(12) 0.274(16) Uani 0.486(12) 1 d D U P A 1
H1A_10 H 0.374060 0.130847 0.695525 0.329 Uiso 0.486(12) 1 calc R U P A 1
H1B_10 H 0.361741 0.202858 0.672676 0.329 Uiso 0.486(12) 1 calc R U P A 1
C2_10 C 0.3425(11) 0.113(2) 0.6456(11) 0.271(19) Uani 0.486(12) 1 d D U P A 1
H2A_10 H 0.360264 0.107914 0.627634 0.407 Uiso 0.486(12) 1 calc R U P A 1
H2B_10 H 0.335741 0.064862 0.654137 0.407 Uiso 0.486(12) 1 calc R U P A 1
H2C_10 H 0.323420 0.136892 0.631283 0.407 Uiso 0.486(12) 1 calc R U P A 1
O1_11 O 0.5762(4) 0.0562(8) 0.3540(4) 0.252(7) Uani 1 1 d D U . . .
H1_11 H 0.594241 0.037524 0.363127 0.377 Uiso 1 1 d R U . . .
C1_11 C 0.5548(6) 0.0053(14) 0.3312(8) 0.315(12) Uani 1 1 d D U . . .
H1A_11 H 0.540818 0.031868 0.310235 0.378 Uiso 1 1 calc R U . . .
H1B_11 H 0.539797 -0.016744 0.349664 0.378 Uiso 1 1 calc R U . . .
C2_11 C 0.5721(9) -0.0519(16) 0.3116(11) 0.44(2) Uani 1 1 d D U . . .
H2A_11 H 0.555891 -0.083605 0.296986 0.653 Uiso 1 1 calc R U . . .
H2B_11 H 0.586594 -0.030924 0.292615 0.653 Uiso 1 1 calc R U . . .
H2C_11 H 0.585571 -0.079636 0.332125 0.653 Uiso 1 1 calc R U . . .
O1_12 O 0.2176(4) 0.0324(7) 0.6168(4) 0.236(6) Uani 1 1 d D U . . .
H1_12 H 0.211014 0.016830 0.638388 0.355 Uiso 1 1 d R U . . .
C1_12 C 0.2201(7) -0.0254(10) 0.5883(6) 0.286(12) Uani 1 1 d D U . . .
H1A_12 H 0.197707 -0.043502 0.579135 0.343 Uiso 1 1 calc R U . . .
H1B_12 H 0.233099 -0.065426 0.601383 0.343 Uiso 1 1 calc R U . . .
C2_12 C 0.2369(9) 0.0016(14) 0.5529(7) 0.363(17) Uani 1 1 d D U . . .
H2A_12 H 0.238651 -0.037427 0.533445 0.545 Uiso 1 1 calc R U . . .
H2B_12 H 0.223835 0.040903 0.539917 0.545 Uiso 1 1 calc R U . . .
H2C_12 H 0.259131 0.019039 0.562104 0.545 Uiso 1 1 calc R U . . .
O1_14 O 0.6831(4) 0.1990(8) 0.4873(4) 0.228(6) Uani 1 1 d D U . . .
H1_14 H 0.688741 0.156175 0.491635 0.342 Uiso 1 1 d R U . . .
C1_14 C 0.7006(7) 0.2445(12) 0.5172(6) 0.270(11) Uani 1 1 d D U . . .
H1A_14 H 0.719103 0.216500 0.530971 0.324 Uiso 1 1 calc R U . . .
H1B_14 H 0.685277 0.256885 0.537722 0.324 Uiso 1 1 calc R U . . .
C2_14 C 0.7149(6) 0.3142(11) 0.5017(6) 0.249(10) Uani 1 1 d D U . . .
H2A_14 H 0.726138 0.340748 0.524374 0.374 Uiso 1 1 calc R U . . .
H2B_14 H 0.730734 0.303001 0.481996 0.374 Uiso 1 1 calc R U . . .
H2C_14 H 0.696802 0.343512 0.488768 0.374 Uiso 1 1 calc R U . . .
O1_15 O 0.6938(8) 0.0439(17) 0.6070(6) 0.56(2) Uani 1 1 d D U . . .
H1_15 H 0.691708 0.004385 0.618594 0.837 Uiso 1 1 d R U . . .
C1_15 C 0.7267(8) 0.048(3) 0.5944(10) 0.58(3) Uani 1 1 d D U . . .
H1A_15 H 0.738317 0.003377 0.603426 0.700 Uiso 1 1 calc R U . . .
H1B_15 H 0.738139 0.087885 0.609657 0.700 Uiso 1 1 calc R U . . .
C2_15 C 0.7325(10) 0.0585(18) 0.5511(10) 0.57(3) Uani 1 1 d D U . . .
H2A_15 H 0.756372 0.059968 0.548320 0.850 Uiso 1 1 calc R U . . .
H2B_15 H 0.722485 0.018592 0.535052 0.850 Uiso 1 1 calc R U . . .
H2C_15 H 0.722306 0.103698 0.541327 0.850 Uiso 1 1 calc R U . . .
O1_16 O 0.6534(5) -0.0577(9) 0.5469(6) 0.310(9) Uani 1 1 d D U . . .
H1_16 H 0.670080 -0.031386 0.552366 0.465 Uiso 1 1 d R U . . .
C1_16 C 0.6553(8) -0.1212(19) 0.5716(13) 0.48(2) Uani 1 1 d D U . . .
H1A_16 H 0.662578 -0.107227 0.599792 0.582 Uiso 1 1 calc R U . . .
H1B_16 H 0.672482 -0.153443 0.562207 0.582 Uiso 1 1 calc R U . . .
C2_16 C 0.6234(9) -0.1618(19) 0.5714(13) 0.47(2) Uani 1 1 d D U . . .
H2A_16 H 0.626623 -0.204070 0.588868 0.712 Uiso 1 1 calc R U . . .
H2B_16 H 0.606341 -0.130858 0.581429 0.712 Uiso 1 1 calc R U . . .
H2C_16 H 0.616260 -0.177143 0.543788 0.712 Uiso 1 1 calc R U . . .
O1_17 O 0.324455 0.189711 0.723893 0.278(13) Uani 0.514(12) 1 d D U P A 2
H1_17 H 0.322898 0.211659 0.701736 0.417 Uiso 0.514(12) 1 d R U P A 2
C1_17 C 0.3385(7) 0.2456(11) 0.7498(8) 0.200(12) Uani 0.514(12) 1 d D U P A 2
H1A_17 H 0.320744 0.268228 0.764119 0.240 Uiso 0.514(12) 1 calc R U P A 2
H1B_17 H 0.348240 0.282914 0.733304 0.240 Uiso 0.514(12) 1 calc R U P A 2
C2_17 C 0.3644(6) 0.2173(17) 0.7798(7) 0.198(13) Uani 0.514(12) 1 d D U P A 2
H2A_17 H 0.373517 0.256483 0.796995 0.297 Uiso 0.514(12) 1 calc R U P A 2
H2B_17 H 0.354733 0.180898 0.796481 0.297 Uiso 0.514(12) 1 calc R U P A 2
H2C_17 H 0.382204 0.195571 0.765693 0.297 Uiso 0.514(12) 1 calc R U P A 2
C1_19 C 0.6619(11) -0.0047(18) 0.7069(13) 0.58(5) Uani 1 1 d D . . B 1
H1A_19 H 0.678938 -0.036568 0.719881 0.872 Uiso 1 1 d R U . B 1
H1B_19 H 0.647604 -0.031964 0.687012 0.872 Uiso 1 1 d R U . B 1
H1C_19 H 0.648519 0.015175 0.727329 0.872 Uiso 1 1 d R U . B 1
O1_19 O 0.6790(5) 0.0573(12) 0.6934(9) 0.442(18) Uani 1 1 d D . . B 1
H1_19 H 0.691271 0.080629 0.710490 0.664 Uiso 1 1 d R U . B 1

loop_
_atom_site_aniso_label
_atom_site_aniso_U_11
_atom_site_aniso_U_22
_atom_site_aniso_U_33
_atom_site_aniso_U_23
_atom_site_aniso_U_13
_atom_site_aniso_U_12
Na1 0.165(5) 0.142(4) 0.101(3) -0.033(3) -0.009(3) 0.044(4)
Na2 0.238(6) 0.073(3) 0.187(5) -0.015(3) 0.134(5) -0.030(3)
Na3 0.221(7) 0.202(7) 0.177(6) 0.018(5) 0.070(6) 0.024(6)
Na4 0.188(6) 0.105(4) 0.190(6) -0.022(4) 0.096(5) -0.002(4)
Si1 0.148(3) 0.078(2) 0.096(2) 0.0137(17) 0.039(2) 0.022(2)
Si2 0.126(3) 0.119(3) 0.094(2) -0.013(2) 0.034(2) 0.021(2)
O1 0.183(8) 0.080(5) 0.177(8) -0.027(5) 0.100(7) -0.003(5)
O1_1 0.165(7) 0.076(5) 0.122(6) 0.017(4) 0.088(6) 0.023(5)
C1_1 0.179(13) 0.080(8) 0.126(10) 0.024(8) 0.077(10) 0.004(8)
C2_1 0.177(13) 0.093(9) 0.113(9) 0.015(7) 0.073(9) 0.002(9)
C3_1 0.213(16) 0.090(10) 0.155(13) 0.008(9) 0.086(12) -0.004(10)
C4_1 0.236(17) 0.089(9) 0.153(13) -0.029(9) 0.110(13) -0.029(10)
C5_1 0.162(12) 0.068(7) 0.113(9) 0.000(6) 0.064(8) 0.003(7)
C6_1 0.192(14) 0.074(8) 0.136(11) 0.008(7) 0.105(10) -0.007(8)
C7_1 0.154(11) 0.081(8) 0.125(10) -0.002(7) 0.071(9) -0.013(8)
C8_1 0.21(2) 0.39(3) 0.135(14) 0.020(18) 0.096(15) 0.10(2)
C9_1 0.134(11) 0.093(9) 0.139(12) 0.023(8) 0.066(10) 0.015(8)
C10_1 0.28(2) 0.28(2) 0.146(14) 0.045(15) 0.099(15) 0.18(2)
C11_1 0.32(3) 0.36(3) 0.177(19) -0.01(2) 0.13(2) 0.19(3)
C12_1 0.182(15) 0.105(10) 0.112(11) 0.007(8) 0.046(11) 0.019(10)
C13_1 0.192(17) 0.27(2) 0.155(15) 0.035(15) 0.080(13) 0.110(17)
O7_1 0.161(8) 0.115(7) 0.130(7) 0.010(5) 0.076(6) 0.030(6)
C15_1 0.131(12) 0.141(13) 0.140(12) 0.016(10) 0.064(10) 0.045(10)
C16_1 0.204(18) 0.113(12) 0.33(3) 0.059(15) 0.170(18) 0.029(12)
C17_1 0.212(18) 0.118(12) 0.228(18) 0.063(12) 0.122(15) 0.070(12)
C18_1 0.139(11) 0.108(10) 0.092(8) -0.003(7) 0.040(8) 0.013(9)
C19_1 0.135(12) 0.114(11) 0.165(13) 0.029(10) 0.051(10) 0.021(9)
C20_1 0.145(13) 0.118(12) 0.186(15) 0.033(11) 0.037(12) 0.015(10)
C21_1 0.184(15) 0.093(10) 0.112(10) -0.004(8) 0.051(10) 0.027(10)
C22_1 0.154(12) 0.089(9) 0.090(8) -0.004(7) 0.021(8) 0.038(8)
C23_1 0.182(15) 0.128(12) 0.102(10) -0.005(9) 0.043(10) 0.019(11)
C24_1 0.178(15) 0.113(11) 0.109(10) 0.008(8) 0.010(10) 0.057(11)
C25_1 0.149(12) 0.111(10) 0.090(9) -0.012(8) 0.014(8) 0.030(9)
C26_1 0.123(11) 0.129(12) 0.094(9) -0.036(9) 0.013(8) 0.012(9)
C27_1 0.142(12) 0.102(10) 0.097(9) -0.025(8) 0.046(8) 0.008(9)
O2_1 0.173(7) 0.063(4) 0.101(5) 0.006(4) 0.065(5) 0.015(4)
O3_1 0.216(10) 0.073(5) 0.190(9) -0.032(6) 0.117(8) -0.035(6)
O4_1 0.171(9) 0.104(7) 0.129(7) -0.001(5) 0.062(6) 0.015(6)
O5_1 0.124(6) 0.094(5) 0.109(6) 0.001(4) 0.051(5) 0.028(5)
O6_1 0.111(6) 0.120(7) 0.128(7) 0.003(5) 0.039(5) 0.042(5)
N1_1 0.187(10) 0.064(5) 0.107(7) -0.005(5) 0.072(7) 0.001(6)
N2_1 0.120(8) 0.108(8) 0.127(8) -0.005(6) 0.059(6) 0.026(6)
O1_2 0.137(7) 0.084(5) 0.111(6) -0.014(4) 0.048(5) 0.026(5)
C1_2 0.165(15) 0.122(12) 0.095(10) 0.000(9) 0.056(10) -0.004(12)
C2_2 0.151(13) 0.109(11) 0.121(11) 0.028(9) 0.056(10) 0.023(10)
C3_2 0.155(15) 0.152(15) 0.136(12) 0.041(11) 0.036(11) 0.019(12)
C4_2 0.171(14) 0.111(11) 0.144(13) 0.026(10) 0.054(11) 0.025(11)
C5_2 0.155(14) 0.111(11) 0.101(10) 0.026(8) 0.038(9) 0.013(10)
C6_2 0.111(10) 0.103(10) 0.093(9) 0.012(7) 0.029(8) 0.041(8)
C7_2 0.078(8) 0.134(12) 0.100(10) 0.034(9) 0.019(7) 0.036(8)
C8_2 0.29(2) 0.180(16) 0.089(10) 0.025(10) 0.035(12) 0.095(16)
C9_2 0.148(12) 0.146(12) 0.093(9) 0.016(9) 0.044(8) 0.067(10)
C10_2 0.205(15) 0.115(11) 0.107(10) 0.007(8) 0.055(10) 0.052(11)
C11_2 0.135(11) 0.142(13) 0.121(11) -0.007(9) 0.012(9) 0.037(10)
C12_2 0.193(16) 0.144(13) 0.124(12) 0.003(10) 0.081(12) 0.054(12)
C13_2 0.31(2) 0.185(17) 0.135(13) 0.006(12) 0.072(15) 0.167(18)
O7_2 0.208(10) 0.146(8) 0.146(8) 0.012(6) 0.099(8) 0.061(8)
C15_2 0.160(15) 0.147(14) 0.125(12) -0.011(11) 0.040(11) 0.063(12)
C16_2 0.164(14) 0.110(11) 0.100(9) -0.015(8) 0.043(10) 0.019(9)
C17_2 0.174(14) 0.114(10) 0.104(10) -0.022(8) 0.029(9) 0.017(9)
C18_2 0.142(12) 0.110(10) 0.101(10) 0.002(8) 0.028(9) 0.041(9)
C19_2 0.134(12) 0.161(14) 0.102(10) -0.036(9) 0.030(9) 0.019(10)
C20_2 0.148(13) 0.139(12) 0.139(12) -0.016(10) 0.049(10) 0.021(10)
C21_2 0.138(13) 0.138(13) 0.103(10) -0.009(10) 0.017(9) 0.046(10)
C22_2 0.118(10) 0.125(11) 0.099(9) -0.002(8) 0.037(8) 0.012(8)
C23_2 0.125(11) 0.137(12) 0.112(10) -0.033(9) 0.018(9) 0.034(9)
C24_2 0.113(10) 0.164(14) 0.129(11) -0.040(10) 0.025(9) 0.009(9)
C25_2 0.112(10) 0.119(10) 0.113(10) -0.030(8) 0.030(8) 0.010(8)
C26_2 0.127(11) 0.115(11) 0.095(9) -0.012(8) 0.007(8) 0.001(9)
C27_2 0.122(11) 0.136(12) 0.090(9) -0.019(9) 0.026(8) 0.034(9)
O2_2 0.139(7) 0.102(6) 0.094(6) 0.006(5) 0.027(5) 0.036(5)
O3_2 0.162(9) 0.127(7) 0.104(6) 0.014(5) 0.031(6) 0.045(6)
O4_2 0.154(8) 0.120(7) 0.106(6) -0.028(5) 0.016(5) 0.029(6)
O5_2 0.125(7) 0.104(6) 0.105(6) -0.026(5) 0.031(5) 0.020(5)
O6_2 0.114(6) 0.114(6) 0.109(6) -0.013(5) 0.039(5) 0.015(5)
N1_2 0.147(10) 0.148(10) 0.084(7) -0.001(7) 0.019(7) 0.024(8)
N2_2 0.140(9) 0.112(8) 0.106(7) -0.030(6) 0.038(7) 0.033(7)
O1_3 0.132(6) 0.082(5) 0.094(5) 0.034(4) 0.030(5) 0.000(4)
C1_3 0.141(11) 0.068(7) 0.110(9) -0.005(7) 0.007(8) 0.015(7)
C2_3 0.124(9) 0.077(7) 0.098(8) 0.012(6) 0.041(7) 0.020(7)
C3_3 0.141(11) 0.074(7) 0.117(10) 0.007(7) 0.022(8) 0.015(7)
C4_3 0.121(10) 0.117(10) 0.090(8) 0.019(7) 0.027(7) 0.033(8)
C5_3 0.132(10) 0.102(9) 0.088(8) 0.003(7) 0.028(7) 0.027(8)
C6_3 0.110(9) 0.086(7) 0.096(8) 0.032(6) 0.049(7) 0.047(7)
C7_3 0.142(11) 0.117(10) 0.115(10) 0.025(8) 0.073(9) 0.047(9)
C8_3 0.144(12) 0.125(11) 0.122(10) 0.015(9) 0.054(9) 0.025(9)
C9_3 0.126(11) 0.112(10) 0.118(10) 0.002(8) 0.048(9) 0.034(9)
C10_3 0.156(13) 0.109(10) 0.141(12) -0.015(9) 0.066(11) 0.031(10)
C11_3 0.158(13) 0.116(11) 0.109(10) -0.023(8) 0.046(9) 0.013(9)
C12_3 0.130(12) 0.147(14) 0.111(10) -0.010(10) 0.020(9) 0.009(11)
C13_3 0.178(14) 0.118(11) 0.093(9) -0.008(8) 0.046(10) 0.052(11)
O7_3 0.120(7) 0.131(7) 0.132(7) -0.040(6) 0.043(5) 0.027(5)
C15_3 0.102(9) 0.120(11) 0.123(11) -0.009(9) 0.035(8) 0.033(8)
C16_3 0.114(10) 0.145(12) 0.091(9) -0.028(8) 0.013(8) 0.030(8)
C17_3 0.106(9) 0.148(12) 0.094(9) -0.012(8) 0.021(7) 0.023(9)
C18_3 0.088(8) 0.121(10) 0.103(9) -0.008(8) 0.025(7) 0.008(7)
C19_3 0.117(10) 0.137(11) 0.102(9) -0.016(9) 0.015(8) 0.024(8)
C20_3 0.104(9) 0.143(11) 0.087(8) -0.028(8) 0.024(7) 0.006(8)
C21_3 0.140(13) 0.107(11) 0.133(13) -0.022(9) 0.054(11) -0.007(9)
C22_3 0.139(12) 0.121(11) 0.104(10) -0.029(8) 0.032(9) 0.019(9)
C23_3 0.185(15) 0.166(15) 0.104(11) -0.031(10) -0.001(10) 0.033(12)
C24_3 0.206(17) 0.172(15) 0.102(10) -0.039(10) 0.009(11) 0.086(13)
C25_3 0.157(13) 0.123(11) 0.109(10) -0.037(9) 0.027(9) 0.024(10)
C26_3 0.107(10) 0.099(9) 0.129(11) -0.021(8) 0.043(9) 0.009(8)
C27_3 0.087(9) 0.126(11) 0.117(10) -0.021(9) 0.039(8) -0.008(8)
O2_3 0.134(6) 0.081(5) 0.109(5) 0.013(4) 0.063(5) 0.030(5)
O3_3 0.169(8) 0.123(7) 0.107(6) 0.019(5) 0.053(6) 0.006(6)
O4_3 0.155(8) 0.157(9) 0.119(7) -0.028(6) -0.001(6) 0.078(7)
O5_3 0.106(6) 0.102(5) 0.094(5) -0.005(4) 0.028(4) 0.015(4)
O6_3 0.103(5) 0.086(5) 0.114(6) -0.026(4) 0.037(5) 0.015(4)
N1_3 0.150(9) 0.112(8) 0.108(7) 0.019(6) 0.065(7) 0.046(7)
N2_3 0.116(7) 0.102(7) 0.096(7) -0.016(6) 0.030(6) 0.010(6)
O1_4 0.220(11) 0.218(11) 0.152(8) -0.082(8) 0.043(8) 0.029(9)
C1_4 0.224(16) 0.29(2) 0.152(11) -0.070(12) 0.051(11) 0.039(15)
C2_4 0.239(16) 0.44(4) 0.219(19) -0.07(2) 0.072(14) 0.064(18)
O1_5 0.248(12) 0.097(6) 0.173(9) -0.023(6) 0.030(8) 0.010(7)
C1_5 0.177(13) 0.091(7) 0.195(13) -0.029(8) 0.028(10) 0.003(8)
C2_5 0.215(16) 0.143(12) 0.217(16) -0.040(11) 0.015(13) -0.009(11)
O1_6 0.206(10) 0.148(8) 0.134(8) -0.034(6) 0.021(7) 0.028(8)
C1_6 0.278(19) 0.173(12) 0.175(13) -0.004(10) 0.059(13) 0.028(12)
C2_6 0.33(3) 0.23(2) 0.171(12) -0.009(12) 0.060(14) 0.020(18)
O1_7 0.47(2) 0.186(12) 0.242(14) -0.016(10) 0.199(15) 0.101(14)
C1_7 0.52(3) 0.34(3) 0.32(2) 0.01(2) 0.22(2) 0.14(2)
C2_7 0.68(5) 0.53(4) 0.36(3) 0.12(3) 0.29(3) 0.38(4)
O1_8 0.250(14) 0.319(19) 0.184(12) 0.072(12) 0.092(11) 0.028(13)
C1_8 0.26(2) 0.39(2) 0.195(18) 0.046(16) 0.065(14) 0.069(18)
C2_8 0.25(2) 0.47(3) 0.199(18) 0.08(2) 0.051(15) 0.06(2)
O1_9 0.60(3) 0.172(13) 0.222(15) -0.099(11) 0.196(19) -0.165(17)
C1_9 0.55(4) 0.21(2) 0.38(3) 0.09(2) 0.05(3) -0.21(2)
O1_10 0.35(3) 0.22(2) 0.26(2) -0.031(19) 0.12(2) 0.09(2)
C1_10 0.34(3) 0.26(3) 0.24(3) 0.00(2) 0.11(2) 0.14(2)
C2_10 0.36(4) 0.23(4) 0.24(3) 0.01(2) 0.09(3) 0.16(3)
O1_11 0.331(19) 0.241(16) 0.201(13) -0.069(10) 0.131(13) -0.039(13)
C1_11 0.42(2) 0.28(2) 0.26(2) -0.110(17) 0.110(18) -0.075(19)
C2_11 0.53(4) 0.35(3) 0.44(4) -0.18(3) 0.17(3) -0.06(3)
O1_12 0.355(18) 0.184(12) 0.165(10) -0.036(8) -0.004(11) 0.027(12)
C1_12 0.45(3) 0.208(17) 0.217(19) -0.083(14) 0.11(2) -0.053(18)
C2_12 0.56(4) 0.31(3) 0.243(19) -0.098(19) 0.17(2) -0.13(3)
O1_14 0.273(16) 0.263(15) 0.148(10) 0.050(10) 0.021(10) -0.045(12)
C1_14 0.33(2) 0.31(2) 0.169(16) 0.039(14) -0.004(15) -0.077(17)
C2_14 0.28(2) 0.28(2) 0.189(19) 0.009(14) 0.025(17) -0.037(17)
O1_15 1.06(6) 0.39(3) 0.210(18) -0.134(18) -0.03(3) 0.32(4)
C1_15 1.06(6) 0.42(4) 0.25(3) -0.11(3) -0.03(3) 0.33(4)
C2_15 1.06(7) 0.38(4) 0.25(3) -0.09(3) -0.01(3) 0.41(4)
O1_16 0.37(2) 0.224(17) 0.33(2) 0.029(15) -0.012(18) 0.102(16)
C1_16 0.61(4) 0.31(3) 0.51(4) 0.16(3) -0.07(3) 0.04(3)
C2_16 0.63(4) 0.35(3) 0.43(4) 0.12(3) -0.03(4) 0.00(3)
O1_17 0.38(3) 0.16(2) 0.30(3) 0.007(18) 0.05(2) 0.05(2)
C1_17 0.28(3) 0.14(2) 0.20(3) 0.025(17) 0.13(2) 0.02(2)
C2_17 0.26(3) 0.17(3) 0.19(2) 0.033(17) 0.161(19) 0.02(2)
C1_19 0.93(12) 0.26(4) 0.61(7) 0.28(5) 0.40(8) 0.09(5)
O1_19 0.31(2) 0.33(3) 0.64(5) 0.11(3) -0.21(3) 0.07(2)

loop_
_atom_type_symbol
_atom_type_description
_atom_type_scat_dispersion_real
_atom_type_scat_dispersion_imag
_atom_type_scat_source
C C 0.0181 0.0091 'International Tables Vol C Tables 4.2.6.8 and 6.1.1.4'
H H 0.0000 0.0000 'International Tables Vol C Tables 4.2.6.8 and 6.1.1.4'
N N 0.0311 0.0180 'International Tables Vol C Tables 4.2.6.8 and 6.1.1.4'
O O 0.0492 0.0322 'International Tables Vol C Tables 4.2.6.8 and 6.1.1.4'
Si Si 0.2541 0.3302 'International Tables Vol C Tables 4.2.6.8 and 6.1.1.4'
Na Na 0.1353 0.1239 'International Tables Vol C Tables 4.2.6.8 and 6.1.1.4'

loop_
_geom_angle_atom_site_label_1
_geom_angle_atom_site_label_2
_geom_angle_atom_site_label_3
_geom_angle
_geom_angle_site_symmetry_1
_geom_angle_site_symmetry_3
_geom_angle_publ_flag
O4_3 Na1 O3_2 128.7(4) . 6_565 ?
O4_3 Na1 O4_2 114.4(4) . 5_666 ?
O3_2 Na1 O4_2 116.6(4) 6_565 5_666 ?
O4_3 Na1 O1_6 91.8(4) . . ?
O3_2 Na1 O1_6 88.8(4) 6_565 . ?
O4_2 Na1 O1_6 94.3(4) 5_666 . ?
O4_3 Na1 O1_4 84.5(4) . . ?
O3_2 Na1 O1_4 82.8(4) 6_565 . ?
O4_2 Na1 O1_4 99.9(4) 5_666 . ?
O1_6 Na1 O1_4 165.6(4) . . ?
O3_1 Na2 O1_1 157.9(4) . 4_546 ?
O3_1 Na2 O1_9 94.8(5) . . ?
O1_1 Na2 O1_9 93.2(4) 4_546 . ?
O3_1 Na2 O1_17 89.1(4) . . ?
O1_1 Na2 O1_17 105.4(3) 4_546 . ?
O3_1 Na2 O1_2 94.9(3) . 4_546 ?
O1_1 Na2 O1_2 63.0(3) 4_546 4_546 ?
O1_9 Na2 O1_2 111.4(6) . 4_546 ?
O3_1 Na2 O1_10 97.2(9) . . ?
O1_1 Na2 O1_10 101.1(8) 4_546 . ?
O1_9 Na2 O1_10 102.8(8) . . ?
O1_2 Na2 O1_10 142.5(8) 4_546 . ?
O3_1 Na2 O1_3 114.1(3) . 4_546 ?
O1_1 Na2 O1_3 53.8(2) 4_546 4_546 ?
O1_9 Na2 O1_3 146.5(4) . 4_546 ?
O1_17 Na2 O1_3 81.4(2) . 4_546 ?
O1_2 Na2 O1_3 52.3(3) 4_546 4_546 ?
O1_10 Na2 O1_3 90.5(8) . 4_546 ?
O3_1 Na2 Si1 125.4(3) . 4_546 ?
O1_1 Na2 Si1 33.84(17) 4_546 4_546 ?
O1_9 Na2 Si1 116.5(4) . 4_546 ?
O1_2 Na2 Si1 33.7(2) 4_546 4_546 ?
O1_10 Na2 Si1 115.8(8) . 4_546 ?
O1_3 Na2 Si1 32.29(16) 4_546 4_546 ?
O1_8 Na3 O1_7 103.3(7) . . ?
O1_8 Na3 O1_14 93.3(6) . . ?
O1_7 Na3 O1_14 105.8(6) . . ?
O1_8 Na3 O1 174.2(6) . . ?
O1_7 Na3 O1 81.1(5) . . ?
O1_14 Na3 O1 81.8(4) . . ?
O1_8 Na3 O6_1 91.6(5) . . ?
O1_7 Na3 O6_1 91.3(6) . . ?
O1_14 Na3 O6_1 160.6(6) . . ?
O1 Na3 O6_1 92.0(4) . . ?
O1_8 Na3 O6_2 114.7(5) . . ?
O1_7 Na3 O6_2 131.7(6) . . ?
O1_14 Na3 O6_2 100.7(5) . . ?
O1 Na3 O6_2 63.6(3) . . ?
O6_1 Na3 O6_2 60.3(3) . . ?
O1_8 Na3 Na4 138.5(5) . . ?
O1_7 Na3 Na4 57.6(5) . . ?
O1_14 Na3 Na4 126.0(4) . . ?
O1 Na3 Na4 47.1(3) . . ?
O6_1 Na3 Na4 56.2(3) . . ?
O6_2 Na3 Na4 74.1(3) . . ?
O1_8 Na3 Si2 103.5(4) . . ?
O1_7 Na3 Si2 113.6(6) . . ?
O1_14 Na3 Si2 131.6(5) . . ?
O1 Na3 Si2 77.8(3) . . ?
O6_1 Na3 Si2 29.3(2) . . ?
O6_2 Na3 Si2 31.1(2) . . ?
Na4 Na3 Si2 62.15(19) . . ?
O4_1 Na4 O6_3 109.1(4) 5_656 . ?
O4_1 Na4 O1_11 92.7(5) 5_656 . ?
O6_3 Na4 O1_11 102.3(5) . . ?
O4_1 Na4 O1 163.8(5) 5_656 . ?
O6_3 Na4 O1 84.6(3) . . ?
O1_11 Na4 O1 92.7(5) . . ?
O4_1 Na4 O6_1 96.2(3) 5_656 . ?
O6_3 Na4 O6_1 57.9(3) . . ?
O1_11 Na4 O6_1 160.0(5) . . ?
O1 Na4 O6_1 83.7(3) . . ?
O4_1 Na4 O1_7 92.2(5) 5_656 . ?
O6_3 Na4 O1_7 129.2(4) . . ?
O1_11 Na4 O1_7 122.8(5) . . ?
O1 Na4 O1_7 72.1(4) . . ?
O6_1 Na4 O1_7 74.8(3) . . ?
O4_1 Na4 Na3 123.0(4) 5_656 . ?
O6_3 Na4 Na3 86.5(3) . . ?
O1_11 Na4 Na3 138.5(5) . . ?
O1 Na4 Na3 47.3(3) . . ?
O6_1 Na4 Na3 46.1(2) . . ?
O1_7 Na4 Na3 44.6(3) . . ?
O4_1 Na4 Si2 110.6(3) 5_656 . ?
O6_3 Na4 Si2 28.4(2) . . ?
O1_11 Na4 Si2 129.4(5) . . ?
O1 Na4 Si2 77.3(2) . . ?
O6_1 Na4 Si2 30.68(17) . . ?
O1_7 Na4 Si2 101.2(3) . . ?
Na3 Na4 Si2 61.27(18) . . ?
O1_3 Si1 O2_3 86.1(3) . . ?
O1_3 Si1 O2_1 93.6(4) . . ?
O2_3 Si1 O2_1 89.5(3) . . ?
O1_3 Si1 O2_2 173.6(4) . . ?
O2_3 Si1 O2_2 88.7(4) . . ?
O2_1 Si1 O2_2 90.0(4) . . ?
O1_3 Si1 O1_2 88.8(4) . . ?
O2_3 Si1 O1_2 93.9(4) . . ?
O2_1 Si1 O1_2 175.9(4) . . ?
O2_2 Si1 O1_2 87.9(4) . . ?
O1_3 Si1 O1_1 90.2(4) . . ?
O2_3 Si1 O1_1 174.7(5) . . ?
O2_1 Si1 O1_1 87.0(3) . . ?
O2_2 Si1 O1_1 95.2(4) . . ?
O1_2 Si1 O1_1 89.7(4) . . ?
O1_3 Si1 Na2 68.1(3) . 4_556 ?
O2_3 Si1 Na2 133.8(3) . 4_556 ?
O2_1 Si1 Na2 128.2(3) . 4_556 ?
O2_2 Si1 Na2 113.4(3) . 4_556 ?
O1_2 Si1 Na2 50.0(3) . 4_556 ?
O1_1 Si1 Na2 47.3(2) . 4_556 ?
O6_1 Si2 O5_3 175.9(5) . . ?
O6_1 Si2 O5_1 89.2(4) . . ?
O5_3 Si2 O5_1 88.3(4) . . ?
O6_1 Si2 O6_3 88.5(4) . . ?
O5_3 Si2 O6_3 88.5(4) . . ?
O5_1 Si2 O6_3 96.4(4) . . ?
O6_1 Si2 O6_2 89.4(4) . . ?
O5_3 Si2 O6_2 93.4(4) . . ?
O5_1 Si2 O6_2 174.1(4) . . ?
O6_3 Si2 O6_2 89.3(4) . . ?
O6_1 Si2 O5_2 96.0(4) . . ?
O5_3 Si2 O5_2 87.2(4) . . ?
O5_1 Si2 O5_2 88.2(4) . . ?
O6_3 Si2 O5_2 173.6(4) . . ?
O6_2 Si2 O5_2 86.2(4) . . ?
O6_1 Si2 Na3 41.5(3) . . ?
O5_3 Si2 Na3 141.4(3) . . ?
O5_1 Si2 Na3 130.1(3) . . ?
O6_3 Si2 Na3 90.4(3) . . ?
O6_2 Si2 Na3 47.9(3) . . ?
O5_2 Si2 Na3 90.0(3) . . ?
O6_1 Si2 Na4 52.9(3) . . ?
O5_3 Si2 Na4 124.8(3) . . ?
O5_1 Si2 Na4 104.9(3) . . ?
O6_3 Si2 Na4 37.6(3) . . ?
O6_2 Si2 Na4 78.6(3) . . ?
O5_2 Si2 Na4 145.0(3) . . ?
Na3 Si2 Na4 56.58(19) . . ?
Na4 O1 Na3 85.6(4) . . ?
C1_1 O1_1 Si1 112.1(5) . . ?
C1_1 O1_1 Na2 143.2(6) . 4_556 ?
Si1 O1_1 Na2 98.8(3) . 4_556 ?
O1_1 C1_1 C2_1 125.9(5) . . ?
O1_1 C1_1 C6_1 113.7(5) . . ?
C2_1 C1_1 C6_1 120.0 . . ?
C3_1 C2_1 C1_1 120.0 . . ?
C2_1 C3_1 C4_1 120.0 . . ?
C3_1 C4_1 C5_1 120.0 . . ?
C4_1 C5_1 C6_1 120.0 . . ?
C4_1 C5_1 C7_1 117.1(5) . . ?
C6_1 C5_1 C7_1 122.6(5) . . ?
O2_1 C6_1 C5_1 126.9(5) . . ?
O2_1 C6_1 C1_1 113.1(5) . . ?
C5_1 C6_1 C1_1 120.0 . . ?
O3_1 C7_1 N1_1 121.6(8) . . ?
O3_1 C7_1 C5_1 121.2(8) . . ?
N1_1 C7_1 C5_1 117.2(7) . . ?
C9_1 C8_1 C13_1 120.0 . . ?
C8_1 C9_1 C10_1 120.0 . . ?
C8_1 C9_1 N1_1 119.0(7) . . ?
C10_1 C9_1 N1_1 121.0(7) . . ?
C11_1 C10_1 C9_1 120.0 . . ?
C10_1 C11_1 C12_1 120.0 . . ?
O7_1 C12_1 C13_1 117.0(7) . . ?
O7_1 C12_1 C11_1 123.0(7) . . ?
C13_1 C12_1 C11_1 120.0 . . ?
C12_1 C13_1 C8_1 120.0 . . ?
C12_1 O7_1 C15_1 117.6(7) . . ?
C16_1 C15_1 C20_1 120.0 . . ?
C16_1 C15_1 O7_1 123.4(7) . . ?
C20_1 C15_1 O7_1 116.1(7) . . ?
C15_1 C16_1 C17_1 120.0 . . ?
C18_1 C17_1 C16_1 120.0 . . ?
C17_1 C18_1 C19_1 120.0 . . ?
C17_1 C18_1 N2_1 125.2(7) . . ?
C19_1 C18_1 N2_1 114.8(7) . . ?
C20_1 C19_1 C18_1 120.0 . . ?
C19_1 C20_1 C15_1 120.0 . . ?
O4_1 C21_1 N2_1 122.1(10) . . ?
O4_1 C21_1 C22_1 124.0(10) . . ?
N2_1 C21_1 C22_1 113.8(9) . . ?
C23_1 C22_1 C27_1 120.0 . . ?
C23_1 C22_1 C21_1 117.1(7) . . ?
C27_1 C22_1 C21_1 122.8(7) . . ?
C24_1 C23_1 C22_1 120.0 . . ?
C23_1 C24_1 C25_1 120.0 . . ?
C26_1 C25_1 C24_1 120.0 . . ?
O6_1 C26_1 C25_1 126.3(6) . . ?
O6_1 C26_1 C27_1 113.6(6) . . ?
C25_1 C26_1 C27_1 120.0 . . ?
O5_1 C27_1 C26_1 114.5(6) . . ?
O5_1 C27_1 C22_1 125.5(6) . . ?
C26_1 C27_1 C22_1 120.0 . . ?
C6_1 O2_1 Si1 112.8(5) . . ?
C7_1 O3_1 Na2 162.6(9) . . ?
C21_1 O4_1 Na4 149.8(8) . 5_656 ?
C27_1 O5_1 Si2 111.6(5) . . ?
C26_1 O6_1 Si2 110.6(5) . . ?
C26_1 O6_1 Na3 138.3(6) . . ?
Si2 O6_1 Na3 109.2(4) . . ?
C26_1 O6_1 Na4 109.2(6) . . ?
Si2 O6_1 Na4 96.4(4) . . ?
Na3 O6_1 Na4 77.7(3) . . ?
C7_1 N1_1 C9_1 125.0(8) . . ?
C21_1 N2_1 C18_1 128.2(8) . . ?
C1_2 O1_2 Si1 111.7(6) . . ?
C1_2 O1_2 Na2 125.0(8) . 4_556 ?
Si1 O1_2 Na2 96.3(4) . 4_556 ?
O1_2 C1_2 C6_2 113.9(8) . . ?
O1_2 C1_2 C2_2 126.5(9) . . ?
C6_2 C1_2 C2_2 119.4(8) . . ?
C3_2 C2_2 C1_2 119.3(9) . . ?
C4_2 C3_2 C2_2 120.4(10) . . ?
C3_2 C4_2 C5_2 120.1(9) . . ?
C6_2 C5_2 C4_2 119.6(8) . . ?
C6_2 C5_2 C7_2 122.0(8) . . ?
C4_2 C5_2 C7_2 118.1(9) . . ?
O2_2 C6_2 C5_2 125.3(8) . . ?
O2_2 C6_2 C1_2 113.3(8) . . ?
C5_2 C6_2 C1_2 120.8(8) . . ?
O3_2 C7_2 N1_2 123.9(9) . . ?
O3_2 C7_2 C5_2 119.2(9) . . ?
N1_2 C7_2 C5_2 116.7(9) . . ?
C9_2 C8_2 C13_2 121.2(9) . . ?
C8_2 C9_2 C10_2 120.1(8) . . ?
C8_2 C9_2 N1_2 119.5(9) . . ?
C10_2 C9_2 N1_2 120.2(8) . . ?
C9_2 C10_2 C11_2 118.5(8) . . ?
C12_2 C11_2 C10_2 120.6(9) . . ?
C13_2 C12_2 C11_2 121.0(8) . . ?
C13_2 C12_2 O7_2 118.8(9) . . ?
C11_2 C12_2 O7_2 119.3(9) . . ?
C12_2 C13_2 C8_2 118.2(9) . . ?
C12_2 O7_2 C15_2 113.5(9) . . ?
C16_2 C15_2 C20_2 121.4(8) . . ?
C16_2 C15_2 O7_2 123.2(9) . . ?
C20_2 C15_2 O7_2 115.4(9) . . ?
C15_2 C16_2 C17_2 120.4(9) . . ?
C16_2 C17_2 C18_2 119.2(9) . . ?
C19_2 C18_2 C17_2 119.6(8) . . ?
C19_2 C18_2 N2_2 115.9(8) . . ?
C17_2 C18_2 N2_2 124.4(9) . . ?
C20_2 C19_2 C18_2 121.4(9) . . ?
C19_2 C20_2 C15_2 117.8(9) . . ?
O4_2 C21_2 N2_2 124.2(10) . . ?
O4_2 C21_2 C22_2 121.4(10) . . ?
N2_2 C21_2 C22_2 114.3(9) . . ?
C27_2 C22_2 C23_2 120.3(7) . . ?
C27_2 C22_2 C21_2 123.0(8) . . ?
C23_2 C22_2 C21_2 116.7(8) . . ?
C22_2 C23_2 C24_2 120.3(8) . . ?
C25_2 C24_2 C23_2 119.5(9) . . ?
C26_2 C25_2 C24_2 119.5(8) . . ?
O6_2 C26_2 C25_2 126.4(8) . . ?
O6_2 C26_2 C27_2 112.0(8) . . ?
C25_2 C26_2 C27_2 121.5(8) . . ?
O5_2 C27_2 C22_2 126.8(8) . . ?
O5_2 C27_2 C26_2 114.5(8) . . ?
C22_2 C27_2 C26_2 118.7(8) . . ?
C6_2 O2_2 Si1 111.1(6) . . ?
C7_2 O3_2 Na1 133.3(8) . 6_566 ?
C21_2 O4_2 Na1 155.8(9) . 5_666 ?
C27_2 O5_2 Si2 112.0(6) . . ?
C26_2 O6_2 Si2 112.3(6) . . ?
C26_2 O6_2 Na3 102.4(7) . . ?
Si2 O6_2 Na3 101.0(4) . . ?
C7_2 N1_2 C9_2 125.9(9) . . ?
C21_2 N2_2 C18_2 129.6(9) . . ?
C1_3 O1_3 Si1 115.3(6) . . ?
C1_3 O1_3 Na2 128.3(6) . 4_556 ?
Si1 O1_3 Na2 79.6(3) . 4_556 ?
O1_3 C1_3 C6_3 111.0(7) . . ?
O1_3 C1_3 C2_3 128.3(8) . . ?
C6_3 C1_3 C2_3 119.6(7) . . ?
C1_3 C2_3 C3_3 118.4(8) . . ?
C4_3 C3_3 C2_3 120.4(8) . . ?
C3_3 C4_3 C5_3 121.0(8) . . ?
C6_3 C5_3 C4_3 118.5(7) . . ?
C6_3 C5_3 C7_3 121.5(7) . . ?
C4_3 C5_3 C7_3 119.2(8) . . ?
O2_3 C6_3 C5_3 125.7(7) . . ?
O2_3 C6_3 C1_3 112.3(6) . . ?
C5_3 C6_3 C1_3 121.2(7) . . ?
O3_3 C7_3 N1_3 122.7(9) . . ?
O3_3 C7_3 C5_3 121.5(9) . . ?
N1_3 C7_3 C5_3 115.6(8) . . ?
C9_3 C8_3 C13_3 119.1(8) . . ?
C8_3 C9_3 C10_3 120.6(8) . . ?
C8_3 C9_3 N1_3 118.7(9) . . ?
C10_3 C9_3 N1_3 120.6(9) . . ?
C9_3 C10_3 C11_3 120.1(8) . . ?
C12_3 C11_3 C10_3 119.4(9) . . ?
O7_3 C12_3 C13_3 121.0(9) . . ?
O7_3 C12_3 C11_3 118.7(9) . . ?
C13_3 C12_3 C11_3 120.2(8) . . ?
C12_3 C13_3 C8_3 120.4(8) . . ?
C12_3 O7_3 C15_3 116.8(8) . . ?
C16_3 C15_3 C20_3 121.8(8) . . ?
C16_3 C15_3 O7_3 123.7(8) . . ?
C20_3 C15_3 O7_3 114.2(8) . . ?
C15_3 C16_3 C17_3 120.2(8) . . ?
C18_3 C17_3 C16_3 118.9(8) . . ?
C17_3 C18_3 C19_3 120.5(7) . . ?
C17_3 C18_3 N2_3 124.9(8) . . ?
C19_3 C18_3 N2_3 114.6(8) . . ?
C18_3 C19_3 C20_3 120.7(8) . . ?
C15_3 C20_3 C19_3 117.8(8) . . ?
O4_3 C21_3 N2_3 124.0(9) . . ?
O4_3 C21_3 C22_3 122.7(10) . . ?
N2_3 C21_3 C22_3 113.3(9) . . ?
C27_3 C22_3 C23_3 120.4(7) . . ?
C27_3 C22_3 C21_3 122.3(8) . . ?
C23_3 C22_3 C21_3 117.3(9) . . ?
C22_3 C23_3 C24_3 120.6(9) . . ?
C25_3 C24_3 C23_3 118.5(9) . . ?
C26_3 C25_3 C24_3 121.0(8) . . ?
C25_3 C26_3 O6_3 126.6(8) . . ?
C25_3 C26_3 C27_3 120.8(8) . . ?
O6_3 C26_3 C27_3 112.6(8) . . ?
O5_3 C27_3 C22_3 126.2(8) . . ?
O5_3 C27_3 C26_3 115.2(8) . . ?
C22_3 C27_3 C26_3 118.5(7) . . ?
C6_3 O2_3 Si1 113.0(5) . . ?
C21_3 O4_3 Na1 151.5(10) . . ?
C27_3 O5_3 Si2 111.3(6) . . ?
C26_3 O6_3 Si2 110.5(5) . . ?
C26_3 O6_3 Na4 135.4(6) . . ?
Si2 O6_3 Na4 114.1(4) . . ?
C7_3 N1_3 C9_3 123.6(8) . . ?
C21_3 N2_3 C18_3 128.3(8) . . ?
C1_4 O1_4 Na1 127.2(10) . . ?
O1_4 C1_4 C2_4 116.3(14) . . ?
O1_5 C1_5 C2_5 107.2(12) . . ?
C1_6 O1_6 Na1 122.8(11) . . ?
O1_6 C1_6 C2_6 106.9(13) . . ?
C1_7 O1_7 Na3 124.5(18) . . ?
C1_7 O1_7 Na4 118.4(14) . . ?
Na3 O1_7 Na4 77.8(5) . . ?
O1_7 C1_7 C2_7 124(2) . . ?
C1_8 O1_8 Na3 131.0(15) . . ?
O1_8 C1_8 C2_8 114.2(17) . . ?
C1_9 O1_9 Na2 126.0(14) . . ?
C1_10 O1_10 Na2 133(3) . . ?
O1_10 C1_10 C2_10 113(2) . . ?
C1_11 O1_11 Na4 124.6(15) . . ?
O1_11 C1_11 C2_11 114.9(19) . . ?
O1_12 C1_12 C2_12 109.1(15) . . ?
C1_14 O1_14 Na3 124.2(14) . . ?
O1_14 C1_14 C2_14 116.3(16) . . ?
O1_15 C1_15 C2_15 121(3) . . ?
O1_16 C1_16 C2_16 114(2) . . ?
C1_17 O1_17 Na2 122.0(13) . . ?
O1_17 C1_17 C2_17 111.3(18) . . ?

loop_
_geom_bond_atom_site_label_1
_geom_bond_atom_site_label_2
_geom_bond_distance
_geom_bond_site_symmetry_2
_geom_bond_publ_flag
Na1 O4_3 2.180(10) . ?
Na1 O3_2 2.265(9) 6_565 ?
Na1 O4_2 2.296(10) 5_666 ?
Na1 O1_6 2.388(13) . ?
Na1 O1_4 2.444(12) . ?
Na2 O3_1 2.222(9) . ?
Na2 O1_1 2.376(8) 4_546 ?
Na2 O1_9 2.437(16) . ?
Na2 O1_17 2.447(7) . ?
Na2 O1_2 2.459(9) 4_546 ?
Na2 O1_10 2.63(4) . ?
Na2 O1_3 3.012(9) 4_546 ?
Na2 Si1 3.193(6) 4_546 ?
Na3 O1_8 2.227(16) . ?
Na3 O1_7 2.350(15) . ?
Na3 O1_14 2.407(16) . ?
Na3 O1 2.410(12) . ?
Na3 O6_1 2.410(11) . ?
Na3 O6_2 2.597(11) . ?
Na3 Na4 3.269(11) . ?
Na3 Si2 3.435(9) . ?
Na4 O4_1 2.261(10) 5_656 ?
Na4 O6_3 2.313(8) . ?
Na4 O1_11 2.381(15) . ?
Na4 O1 2.401(10) . ?
Na4 O6_1 2.780(10) . ?
Na4 O1_7 2.83(2) . ?
Na4 Si2 3.463(6) . ?
Si1 O1_3 1.734(8) . ?
Si1 O2_3 1.769(7) . ?
Si1 O2_1 1.773(7) . ?
Si1 O2_2 1.774(8) . ?
Si1 O1_2 1.783(8) . ?
Si1 O1_1 1.799(7) . ?
Si2 O6_1 1.778(8) . ?
Si2 O5_3 1.779(8) . ?
Si2 O5_1 1.780(8) . ?
Si2 O6_3 1.802(7) . ?
Si2 O6_2 1.806(8) . ?
Si2 O5_2 1.807(8) . ?
O1_1 C1_1 1.336(7) . ?
C1_1 C2_1 1.3900 . ?
C1_1 C6_1 1.3900 . ?
C2_1 C3_1 1.3900 . ?
C3_1 C4_1 1.3900 . ?
C4_1 C5_1 1.3900 . ?
C5_1 C6_1 1.3900 . ?
C5_1 C7_1 1.499(9) . ?
C6_1 O2_1 1.341(6) . ?
C7_1 O3_1 1.243(9) . ?
C7_1 N1_1 1.341(9) . ?
C8_1 C9_1 1.3900 . ?
C8_1 C13_1 1.3900 . ?
C9_1 C10_1 1.3900 . ?
C9_1 N1_1 1.434(7) . ?
C10_1 C11_1 1.3900 . ?
C11_1 C12_1 1.3900 . ?
C12_1 O7_1 1.377(7) . ?
C12_1 C13_1 1.3900 . ?
O7_1 C15_1 1.404(7) . ?
C15_1 C16_1 1.3900 . ?
C15_1 C20_1 1.3900 . ?
C16_1 C17_1 1.3900 . ?
C17_1 C18_1 1.3900 . ?
C18_1 C19_1 1.3900 . ?
C18_1 N2_1 1.408(8) . ?
C19_1 C20_1 1.3900 . ?
C21_1 O4_1 1.253(10) . ?
C21_1 N2_1 1.354(10) . ?
C21_1 C22_1 1.518(10) . ?
C22_1 C23_1 1.3900 . ?
C22_1 C27_1 1.3900 . ?
C23_1 C24_1 1.3900 . ?
C24_1 C25_1 1.3900 . ?
C25_1 C26_1 1.3900 . ?
C26_1 O6_1 1.377(8) . ?
C26_1 C27_1 1.3900 . ?
C27_1 O5_1 1.337(7) . ?
O1_2 C1_2 1.327(9) . ?
C1_2 C6_2 1.394(8) . ?
C1_2 C2_2 1.397(8) . ?
C2_2 C3_2 1.394(8) . ?
C3_2 C4_2 1.384(8) . ?
C4_2 C5_2 1.388(8) . ?
C5_2 C6_2 1.383(8) . ?
C5_2 C7_2 1.501(10) . ?
C6_2 O2_2 1.339(8) . ?
C7_2 O3_2 1.253(9) . ?
C7_2 N1_2 1.333(10) . ?
C8_2 C9_2 1.389(8) . ?
C8_2 C13_2 1.399(8) . ?
C9_2 C10_2 1.394(8) . ?
C9_2 N1_2 1.424(9) . ?
C10_2 C11_2 1.402(8) . ?
C11_2 C12_2 1.383(8) . ?
C12_2 C13_2 1.382(8) . ?
C12_2 O7_2 1.386(9) . ?
O7_2 C15_2 1.416(9) . ?
C15_2 C16_2 1.371(8) . ?
C15_2 C20_2 1.393(8) . ?
C16_2 C17_2 1.384(8) . ?
C17_2 C18_2 1.395(8) . ?
C18_2 C19_2 1.387(8) . ?
C18_2 N2_2 1.414(9) . ?
C19_2 C20_2 1.386(8) . ?
C21_2 O4_2 1.252(10) . ?
C21_2 N2_2 1.360(11) . ?
C21_2 C22_2 1.520(10) . ?
C22_2 C27_2 1.379(8) . ?
C22_2 C23_2 1.389(8) . ?
C23_2 C24_2 1.400(8) . ?
C24_2 C25_2 1.388(8) . ?
C25_2 C26_2 1.377(8) . ?
C26_2 O6_2 1.370(8) . ?
C26_2 C27_2 1.400(8) . ?
C27_2 O5_2 1.343(8) . ?
O1_3 C1_3 1.325(8) . ?
C1_3 C6_3 1.392(8) . ?
C1_3 C2_3 1.399(8) . ?
C2_3 C3_3 1.406(8) . ?
C3_3 C4_3 1.378(8) . ?
C4_3 C5_3 1.390(8) . ?
C5_3 C6_3 1.383(7) . ?
C5_3 C7_3 1.496(9) . ?
C6_3 O2_3 1.351(8) . ?
C7_3 O3_3 1.257(9) . ?
C7_3 N1_3 1.340(9) . ?
C8_3 C9_3 1.389(8) . ?
C8_3 C13_3 1.408(8) . ?
C9_3 C10_3 1.389(8) . ?
C9_3 N1_3 1.434(9) . ?
C10_3 C11_3 1.398(8) . ?
C11_3 C12_3 1.396(8) . ?
C12_3 O7_3 1.375(9) . ?
C12_3 C13_3 1.383(8) . ?
O7_3 C15_3 1.411(8) . ?
C15_3 C16_3 1.366(8) . ?
C15_3 C20_3 1.387(8) . ?
C16_3 C17_3 1.388(8) . ?
C17_3 C18_3 1.378(8) . ?
C18_3 C19_3 1.386(8) . ?
C18_3 N2_3 1.419(9) . ?
C19_3 C20_3 1.387(8) . ?
C21_3 O4_3 1.239(10) . ?
C21_3 N2_3 1.350(11) . ?
C21_3 C22_3 1.529(10) . ?
C22_3 C27_3 1.380(8) . ?
C22_3 C23_3 1.388(8) . ?
C23_3 C24_3 1.401(8) . ?
C24_3 C25_3 1.378(8) . ?
C25_3 C26_3 1.374(8) . ?
C26_3 O6_3 1.375(8) . ?
C26_3 C27_3 1.401(8) . ?
C27_3 O5_3 1.334(8) . ?
O1_4 C1_4 1.428(8) . ?
C1_4 C2_4 1.460(14) . ?
O1_5 C1_5 1.451(8) . ?
C1_5 C2_5 1.505(13) . ?
O1_6 C1_6 1.452(8) . ?
C1_6 C2_6 1.465(14) . ?
O1_7 C1_7 1.434(8) . ?
C1_7 C2_7 1.481(16) . ?
O1_8 C1_8 1.432(8) . ?
C1_8 C2_8 1.481(15) . ?
O1_9 C1_9 1.470(10) . ?
O1_10 C1_10 1.435(9) . ?
C1_10 C2_10 1.479(17) . ?
O1_11 C1_11 1.452(8) . ?
C1_11 C2_11 1.462(16) . ?
O1_12 C1_12 1.445(8) . ?
C1_12 C2_12 1.497(15) . ?
O1_14 C1_14 1.444(8) . ?
C1_14 C2_14 1.529(15) . ?
O1_15 C1_15 1.434(9) . ?
C1_15 C2_15 1.491(17) . ?
O1_16 C1_16 1.440(8) . ?
C1_16 C2_16 1.498(17) . ?
O1_17 C1_17 1.437(9) . ?
C1_17 C2_17 1.477(16) . ?
C1_19 O1_19 1.440(10) . ?
